data_7119037
loop_
_publ_author_name
'Jing Yang'
'Xiao-Yong Chang'
'Kiu-Chor Sham'
'Shek-Man Yiu'
'Hoi-Lun Kwong'
'Chi-Ming Che'

_publ_section_title
;
 M8L12 cubic cages with all facial delta or facial lamda configuration:
 effects of surface anions on the occupancy of the cage and anion exchange
;
_journal_name_full Chem.Commun.
_journal_page_first 5981
_journal_volume 52
_journal_year 2016
_chemical_formula_sum 'C240 H240 F39 Mn8 N84 P6.5'
_chemical_formula_weight 5682.99
_chemical_name_systematic
; 
 ? 
;
_space_group_IT_number 222
_symmetry_cell_setting cubic
_symmetry_space_group_name_Hall '-P 4a 2bc 3'
_symmetry_space_group_name_H-M 'P n -3 n :2'
_atom_sites_solution_hydrogens geom
_atom_sites_solution_primary direct
_atom_sites_solution_secondary difmap
_audit_creation_method SHELXL-97
_audit_update_record
;
2016-02-22 deposited with the CCDC.
2016-03-31 downloaded from the CCDC.
;
_cell_angle_alpha 90.00
_cell_angle_beta 90.00
_cell_angle_gamma 90.00
_cell_formula_units_Z 2
_cell_length_a 26.6801(3)
_cell_length_b 26.6801(3)
_cell_length_c 26.6801(3)
_cell_measurement_reflns_used 6013
_cell_measurement_temperature 173(2)
_cell_measurement_theta_max 71.5858
_cell_measurement_theta_min 3.3102
_cell_volume 18991.6(4)
_computing_cell_refinement 'CrysAlisPro, Agilent Technologies'
_computing_data_collection 'CrysAlisPro, Agilent Technologies'
_computing_data_reduction 'CrysAlisPro, Agilent Technologies'
_computing_structure_refinement 'SHELXL-97 (Sheldrick, 1997)'
_computing_structure_solution 'SHELXS-97 (Sheldrick, 1990)'
_diffrn_ambient_temperature 173(2)
_diffrn_detector_area_resol_mean 16.1270
_diffrn_measured_fraction_theta_full 0.993
_diffrn_measured_fraction_theta_max 0.994
_diffrn_measurement_device_type 'Xcalibur, Sapphire3, Gemini ultra'
_diffrn_measurement_method '\w scans'
_diffrn_radiation_monochromator mirror
_diffrn_radiation_source 'Enhance Ultra (Cu) X-ray Source'
_diffrn_radiation_type CuK\a
_diffrn_radiation_wavelength 1.54178
_diffrn_reflns_av_R_equivalents 0.0647
_diffrn_reflns_av_sigmaI/netI 0.0385
_diffrn_reflns_limit_h_max 27
_diffrn_reflns_limit_h_min -24
_diffrn_reflns_limit_k_max 31
_diffrn_reflns_limit_k_min -32
_diffrn_reflns_limit_l_max 23
_diffrn_reflns_limit_l_min -29
_diffrn_reflns_number 30228
_diffrn_reflns_theta_full 71.72
_diffrn_reflns_theta_max 71.72
_diffrn_reflns_theta_min 3.31
_exptl_absorpt_coefficient_mu 2.925
_exptl_absorpt_correction_T_max 1.00000
_exptl_absorpt_correction_T_min 0.21898
_exptl_absorpt_correction_type multi-scan
_exptl_absorpt_process_details
;
CrysAlisPro, Agilent Technologies,
Version 1.171.35.21 (release 20-01-2012 CrysAlis171 .NET)
(compiled Jan 23 2012,18:06:46)
Empirical absorption correction using spherical harmonics,
 implemented in SCALE3 ABSPACK scaling algorithm.
;
_exptl_crystal_colour yellow
_exptl_crystal_density_diffrn 0.994
_exptl_crystal_density_method 'not measured'
_exptl_crystal_description cube
_exptl_crystal_F_000 5833
_exptl_crystal_size_max 0.35
_exptl_crystal_size_mid 0.33
_exptl_crystal_size_min 0.28
_platon_squeeze_details
;
;
_refine_diff_density_max 2.196
_refine_diff_density_min -0.416
_refine_diff_density_rms 0.147
_refine_ls_extinction_method none
_refine_ls_goodness_of_fit_ref 1.325
_refine_ls_hydrogen_treatment constr
_refine_ls_matrix_type full
_refine_ls_number_parameters 173
_refine_ls_number_reflns 3103
_refine_ls_number_restraints 7
_refine_ls_restrained_S_all 1.325
_refine_ls_R_factor_all 0.1684
_refine_ls_R_factor_gt 0.1287
_refine_ls_shift/su_max 0.000
_refine_ls_shift/su_mean 0.000
_refine_ls_structure_factor_coef Fsqd
_refine_ls_weighting_details 'calc w=1/[\s^2^(Fo^2^)+(0.2000P)^2^+0.0000P] where P=(Fo^2^+2Fc^2^)/3'
_refine_ls_weighting_scheme calc
_refine_ls_wR_factor_gt 0.3681
_refine_ls_wR_factor_ref 0.3942
_reflns_number_gt 1742
_reflns_number_total 3103
_reflns_threshold_expression >2sigma(I)
_cod_data_source_file c6cc01635a2.cif
_cod_data_source_block 022714a_jing
_cod_original_sg_symbol_H-M Pn-3n
_cod_original_formula_sum 'C240 H240 F39 Mn8 N84 P6.50'
_cod_database_code 7119037

loop_
_symmetry_equiv_pos_as_xyz
'x, y, z'
'-x+1/2, -y+1/2, z'
'-x+1/2, y, -z+1/2'
'x, -y+1/2, -z+1/2'
'z, x, y'
'z, -x+1/2, -y+1/2'
'-z+1/2, -x+1/2, y'
'-z+1/2, x, -y+1/2'
'y, z, x'
'-y+1/2, z, -x+1/2'
'y, -z+1/2, -x+1/2'
'-y+1/2, -z+1/2, x'
'y, x, -z+1/2'
'-y+1/2, -x+1/2, -z+1/2'
'y, -x+1/2, z'
'-y+1/2, x, z'
'x, z, -y+1/2'
'-x+1/2, z, y'
'-x+1/2, -z+1/2, -y+1/2'
'x, -z+1/2, y'
'z, y, -x+1/2'
'z, -y+1/2, x'
'-z+1/2, y, x'
'-z+1/2, -y+1/2, -x+1/2'
'-x, -y, -z'
'x-1/2, y-1/2, -z'
'x-1/2, -y, z-1/2'
'-x, y-1/2, z-1/2'
'-z, -x, -y'
'-z, x-1/2, y-1/2'
'z-1/2, x-1/2, -y'
'z-1/2, -x, y-1/2'
'-y, -z, -x'
'y-1/2, -z, x-1/2'
'-y, z-1/2, x-1/2'
'y-1/2, z-1/2, -x'
'-y, -x, z-1/2'
'y-1/2, x-1/2, z-1/2'
'-y, x-1/2, -z'
'y-1/2, -x, -z'
'-x, -z, y-1/2'
'x-1/2, -z, -y'
'x-1/2, z-1/2, y-1/2'
'-x, z-1/2, -y'
'-z, -y, x-1/2'
'-z, y-1/2, -x'
'z-1/2, -y, -x'
'z-1/2, y-1/2, x-1/2'

loop_
_atom_site_label
_atom_site_type_symbol
_atom_site_fract_x
_atom_site_fract_y
_atom_site_fract_z
_atom_site_U_iso_or_equiv
_atom_site_adp_type
_atom_site_occupancy
_atom_site_symmetry_multiplicity
_atom_site_calc_flag
_atom_site_refinement_flags
_atom_site_disorder_assembly
_atom_site_disorder_group
Mn1 Mn 0.41964(4) 0.08036(4) 0.41964(4) 0.0579(6) Uani 1 3 d S . .
N1 N 0.4601(2) 0.0138(2) 0.39001(18) 0.0634(13) Uani 1 1 d . . .
N2 N 0.4580(3) -0.0531(2) 0.3421(2) 0.0900(18) Uani 1 1 d D . .
N3 N 0.3631(2) 0.1332(2) 0.4566(2) 0.0703(14) Uani 1 1 d . . .
C1 C 0.5052(3) -0.0118(3) 0.3931(3) 0.082(2) Uani 1 1 d . . .
H1 H 0.5327 -0.0025 0.4137 0.16(4) Uiso 1 1 calc R . .
C2 C 0.5043(4) -0.0508(3) 0.3635(3) 0.095(3) Uani 1 1 d . . .
H2 H 0.5311 -0.0735 0.3579 0.11(3) Uiso 1 1 calc R . .
C3 C 0.4328(3) -0.0130(3) 0.3589(3) 0.0726(18) Uani 1 1 d . . .
C4 C 0.3452(3) 0.1183(3) 0.4988(3) 0.0752(18) Uani 1 1 d . . .
H4 H 0.3247 0.1390 0.5192 0.12(3) Uiso 1 1 calc R . .
C5 C 0.3481(3) 0.1840(2) 0.4392(3) 0.080(2) Uani 1 1 d . . .
H5A H 0.3327 0.1815 0.4055 0.07(2) Uiso 1 1 calc R . .
H5B H 0.3227 0.1981 0.4623 0.12(3) Uiso 1 1 calc R . .
C6 C 0.3963(2) 0.2500 0.3963(2) 0.068(2) Uani 1 2 d S . .
H6 H 0.3711 0.2500 0.3711 0.026(15) Uiso 1 2 calc SR . .
C7 C 0.3921(2) 0.2180(2) 0.4370(2) 0.0671(16) Uani 1 1 d . . .
C8 C 0.4291(3) 0.2198(2) 0.4747(3) 0.0786(19) Uani 1 1 d . . .
H8 H 0.4255 0.1996 0.5038 0.13(3) Uiso 1 1 calc R . .
C9 C 0.4698(3) 0.2500 0.4698(3) 0.077(3) Uani 1 2 d S . .
H9 H 0.4950 0.2500 0.4950 0.06(2) Uiso 1 2 calc SR . .
C10 C 0.4392(5) -0.0908(4) 0.3067(4) 0.128(4) Uani 1 1 d D . .
H10A H 0.4047 -0.0826 0.2972 0.20(6) Uiso 1 1 calc R . .
H10B H 0.4400 -0.1239 0.3226 0.19(5) Uiso 1 1 calc R . .
H10C H 0.4605 -0.0911 0.2768 0.20(6) Uiso 1 1 calc R . .
P1 P 0.05894(19) 0.7500 0.7500 0.0840(12) Uani 1 4 d SD . .
F1 F -0.0006(3) 0.7500 0.7500 0.101(3) Uani 1 4 d SD . .
F2 F 0.0590(2) 0.80878(18) 0.7421(2) 0.127(2) Uani 1 1 d D . .
F3 F 0.1194(4) 0.7500 0.7500 0.124(4) Uani 1 4 d SD . .
P2 P 0.2500 0.2500 0.2500 0.066(4) Uiso 0.50 24 d SPD . .
F4 F 0.2500 0.1899(7) 0.2500 0.219(16) Uiso 0.50 4 d SPD . .
N1S N 0.5964(5) 0.0953(5) 0.3466(6) 0.104(4) Uani 0.50 1 d PD . .
C1S C 0.6281(6) 0.1136(7) 0.3237(6) 0.113(7) Uani 0.50 1 d PD . .
C2S C 0.6672(6) 0.1340(7) 0.2893(7) 0.112(6) Uani 0.50 1 d PD . .

loop_
_atom_site_aniso_label
_atom_site_aniso_U_11
_atom_site_aniso_U_22
_atom_site_aniso_U_33
_atom_site_aniso_U_23
_atom_site_aniso_U_13
_atom_site_aniso_U_12
Mn1 0.0579(6) 0.0579(6) 0.0579(6) 0.0005(4) -0.0005(4) 0.0005(4)
N1 0.066(3) 0.068(3) 0.056(3) -0.001(2) 0.000(2) 0.008(2)
N2 0.113(5) 0.074(4) 0.083(4) -0.006(3) -0.002(4) 0.017(4)
N3 0.070(3) 0.065(3) 0.076(4) 0.002(3) 0.002(3) 0.002(3)
C1 0.078(5) 0.099(6) 0.070(4) 0.003(4) -0.004(4) 0.018(4)
C2 0.115(7) 0.095(6) 0.074(5) 0.000(4) 0.010(5) 0.039(5)
C3 0.080(4) 0.070(4) 0.067(4) 0.002(3) 0.001(3) 0.008(3)
C4 0.078(4) 0.083(5) 0.065(4) -0.009(3) 0.010(3) -0.002(4)
C5 0.080(5) 0.051(4) 0.108(6) 0.003(4) -0.013(4) 0.009(3)
C6 0.072(3) 0.060(5) 0.072(3) -0.020(3) -0.012(5) 0.020(3)
C7 0.074(4) 0.058(4) 0.069(4) -0.009(3) -0.004(3) 0.010(3)
C8 0.096(5) 0.044(3) 0.095(5) 0.003(3) 0.003(4) 0.010(3)
C9 0.090(4) 0.051(5) 0.090(4) 0.000(4) -0.025(6) 0.000(4)
C10 0.156(11) 0.087(7) 0.139(9) -0.032(6) 0.009(8) 0.023(6)
P1 0.110(3) 0.0710(15) 0.0710(15) 0.000 0.000 0.000
F1 0.101(7) 0.101(4) 0.101(4) 0.000 0.000 0.000
F2 0.154(5) 0.073(3) 0.152(5) 0.008(3) -0.053(4) -0.019(3)
F3 0.109(8) 0.132(6) 0.132(6) 0.000 0.000 0.000
N1S 0.073(8) 0.099(10) 0.141(13) 0.013(9) 0.018(9) 0.016(7)
C1S 0.083(12) 0.158(18) 0.099(12) -0.038(13) -0.008(10) 0.060(13)
C2S 0.093(12) 0.120(14) 0.124(14) 0.008(12) -0.012(11) 0.026(11)

loop_
_atom_type_symbol
_atom_type_description
_atom_type_scat_dispersion_real
_atom_type_scat_dispersion_imag
_atom_type_scat_source
C C 0.0181 0.0091 'International Tables Vol C Tables 4.2.6.8 and 6.1.1.4'
H H 0.0000 0.0000 'International Tables Vol C Tables 4.2.6.8 and 6.1.1.4'
N N 0.0311 0.0180 'International Tables Vol C Tables 4.2.6.8 and 6.1.1.4'
F F 0.0727 0.0534 'International Tables Vol C Tables 4.2.6.8 and 6.1.1.4'
P P 0.2955 0.4335 'International Tables Vol C Tables 4.2.6.8 and 6.1.1.4'
Mn Mn -0.5299 2.8052 'International Tables Vol C Tables 4.2.6.8 and 6.1.1.4'

loop_
_geom_angle_atom_site_label_1
_geom_angle_atom_site_label_2
_geom_angle_atom_site_label_3
_geom_angle
_geom_angle_site_symmetry_1
_geom_angle_site_symmetry_3
N1 Mn1 N1 93.92(18) 12 6
N1 Mn1 N1 93.92(18) 12 .
N1 Mn1 N1 93.92(18) 6 .
N1 Mn1 N3 164.89(19) 12 12
N1 Mn1 N3 95.6(2) 6 12
N1 Mn1 N3 73.8(2) . 12
N1 Mn1 N3 95.6(2) 12 .
N1 Mn1 N3 73.8(2) 6 .
N1 Mn1 N3 164.89(19) . .
N3 Mn1 N3 98.3(2) 12 .
N1 Mn1 N3 73.8(2) 12 6
N1 Mn1 N3 164.89(19) 6 6
N1 Mn1 N3 95.6(2) . 6
N3 Mn1 N3 98.3(2) 12 6
N3 Mn1 N3 98.3(2) . 6
C3 N1 C1 104.5(6) . .
C3 N1 Mn1 112.8(4) . .
C1 N1 Mn1 142.6(5) . .
C3 N2 C2 106.1(6) . .
C3 N2 C10 126.2(8) . .
C2 N2 C10 127.6(8) . .
C4 N3 C5 117.2(6) . .
C4 N3 Mn1 115.6(5) . .
C5 N3 Mn1 127.1(5) . .
C2 C1 N1 109.9(7) . .
C2 C1 H1 125.1 . .
N1 C1 H1 125.1 . .
C1 C2 N2 107.9(7) . .
C1 C2 H2 126.1 . .
N2 C2 H2 126.1 . .
N1 C3 N2 111.5(6) . .
N1 C3 C4 122.3(6) . 12
N2 C3 C4 126.3(7) . 12
N3 C4 C3 115.1(6) . 6
N3 C4 H4 122.5 . .
C3 C4 H4 122.5 6 .
C7 C5 N3 110.8(6) . .
C7 C5 H5A 109.5 . .
N3 C5 H5A 109.5 . .
C7 C5 H5B 109.5 . .
N3 C5 H5B 109.5 . .
H5A C5 H5B 108.1 . .
C7 C6 C7 120.4(9) 22 .
C7 C6 H6 119.8 22 .
C7 C6 H6 119.8 . .
C6 C7 C8 118.8(7) . .
C6 C7 C5 118.1(6) . .
C8 C7 C5 123.1(6) . .
C9 C8 C7 120.6(7) . .
C9 C8 H8 119.7 . .
C7 C8 H8 119.7 . .
C8 C9 C8 120.5(10) . 22
C8 C9 H9 119.8 . .
C8 C9 H9 119.8 22 .
N2 C10 H10A 109.5 . .
N2 C10 H10B 109.5 . .
H10A C10 H10B 109.5 . .
N2 C10 H10C 109.5 . .
H10A C10 H10C 109.5 . .
H10B C10 H10C 109.5 . .
F2 P1 F2 179.9(6) 20_565 17_556
F2 P1 F2 90.000(2) 20_565 .
F2 P1 F2 90.000(2) 17_556 .
F2 P1 F2 90.000(2) 20_565 4_566
F2 P1 F2 90.000(2) 17_556 4_566
F2 P1 F2 179.9(6) . 4_566
F2 P1 F1 90.1(3) 20_565 .
F2 P1 F1 90.1(3) 17_556 .
F2 P1 F1 90.1(3) . .
F2 P1 F1 90.1(3) 4_566 .
F2 P1 F3 89.9(3) 20_565 .
F2 P1 F3 89.9(3) 17_556 .
F2 P1 F3 89.9(3) . .
F2 P1 F3 89.9(3) 4_566 .
F1 P1 F3 180.000(2) . .
F4 P2 F4 90.000(1) 6 .
F4 P2 F4 90.000(1) 6 2
F4 P2 F4 180.000(1) . 2
F4 P2 F4 180.000(1) 6 5
F4 P2 F4 90.000(1) . 5
F4 P2 F4 90.0 2 5
F4 P2 F4 90.000(2) 6 10
F4 P2 F4 90.000(1) . 10
F4 P2 F4 90.000(3) 2 10
F4 P2 F4 90.0 5 10
F4 P2 F4 90.000(2) 6 9
F4 P2 F4 90.000(3) . 9
F4 P2 F4 90.000(1) 2 9
F4 P2 F4 90.000(2) 5 9
F4 P2 F4 180.000(1) 10 9
N1S C1S C2S 174(2) . .

loop_
_geom_bond_atom_site_label_1
_geom_bond_atom_site_label_2
_geom_bond_distance
_geom_bond_site_symmetry_2
Mn1 N1 2.224(5) 12
Mn1 N1 2.224(5) 6
Mn1 N1 2.224(5) .
Mn1 N3 2.290(6) 12
Mn1 N3 2.290(6) .
Mn1 N3 2.290(6) 6
N1 C3 1.316(8) .
N1 C1 1.385(9) .
N2 C3 1.341(9) .
N2 C2 1.361(11) .
N2 C10 1.468(10) .
N3 C4 1.283(9) .
N3 C5 1.488(8) .
C1 C2 1.305(11) .
C1 H1 0.9500 .
C2 H2 0.9500 .
C3 C4 1.462(10) 12
C4 C3 1.462(10) 6
C4 H4 0.9500 .
C5 C7 1.486(10) .
C5 H5A 0.9900 .
C5 H5B 0.9900 .
C6 C7 1.385(8) 22
C6 C7 1.385(8) .
C6 H6 0.9500 .
C7 C8 1.410(10) .
C8 C9 1.358(9) .
C8 H8 0.9500 .
C9 C8 1.358(9) 22
C9 H9 0.9500 .
C10 H10A 0.9800 .
C10 H10B 0.9800 .
C10 H10C 0.9800 .
P1 F2 1.582(5) 20_565
P1 F2 1.582(5) 17_556
P1 F2 1.582(5) .
P1 F2 1.582(5) 4_566
P1 F1 1.587(10) .
P1 F3 1.614(11) .
P2 F4 1.604(19) 6
P2 F4 1.604(19) .
P2 F4 1.604(19) 2
P2 F4 1.604(19) 5
P2 F4 1.604(19) 10
P2 F4 1.604(19) 9
N1S C1S 1.153(15) .
C1S C2S 1.493(16) .

loop_
_platon_squeeze_void_nr
_platon_squeeze_void_average_x
_platon_squeeze_void_average_y
_platon_squeeze_void_average_z
_platon_squeeze_void_volume
_platon_squeeze_void_count_electrons
_platon_squeeze_void_content
1 0.691 0.023 0.127 4232 1186 ' '
2 0.750 0.250 0.250 72 7 ' '
3 0.250 0.250 0.750 72 7 ' '
4 0.750 0.250 0.750 72 7 ' '
5 0.750 0.750 0.250 72 7 ' '
6 0.250 0.750 0.750 72 7 ' '
7 0.250 0.750 0.250 72 7 ' '
